data_7160564
loop_
_publ_author_name
'Chagas, Thaynan A. B.'
'Piscelli, Bruno A.'
'Santos, Hugo'
'Lima, S&#xe2;mia R'
'Cormanich, Rodrigo A.'
'Fernandes, F&#xe1;bio S'
'Coelho, Fernando'

_publ_section_title
;
 An asymmetric and theoretical approach to the Morita-Baylis-Hillman
 reaction using vinyl-1,2,4-oxadiazoles as nucleophiles.
;
_journal_issue 24
_journal_name_full 'Organic &amp; biomolecular chemistry'
_journal_page_first 5872
_journal_page_last 5881
_journal_paper_doi 10.1039/d5ob00540j
_journal_volume 23
_journal_year 2025
_chemical_absolute_configuration ad
_chemical_formula_moiety 'C20 H16 N4 O5'
_chemical_formula_structural C20H16N4O5
_chemical_formula_sum 'C20 H16 N4 O5'
_chemical_formula_weight 392.37
_space_group_crystal_system monoclinic
_space_group_IT_number 4
_space_group_name_Hall 'P 2yb'
_space_group_name_H-M_alt 'P 1 21 1'
_atom_sites_solution_hydrogens mixed
_atom_sites_solution_primary 'intrinsic phasing'
_atom_sites_solution_secondary difmap
_audit_creation_method SHELXL-2018/3
_audit_update_record
;
2024-10-18 deposited with the CCDC.	2025-05-23 downloaded from the CCDC.
;
_cell_angle_alpha 90
_cell_angle_beta 99.9550(10)
_cell_angle_gamma 90
_cell_formula_units_Z 8
_cell_length_a 14.6389(4)
_cell_length_b 14.5769(4)
_cell_length_c 17.9618(4)
_cell_measurement_reflns_used 9628
_cell_measurement_temperature 301(2)
_cell_measurement_theta_max 71.82
_cell_measurement_theta_min 2.50
_cell_volume 3775.16(17)
_computing_cell_refinement 'Bruker SAINT'
_computing_data_collection 'Bruker APEX3 (2015)'
_computing_data_reduction 'Bruker SAINT'
_computing_molecular_graphics 'Diamond (H. Putz & K. Brandenburg, 2006, v. 4.6.4)'
_computing_publication_material 'SHELXL-2014/7 (Sheldrick, 2015) and WINGX (Farrugia, 2012)'
_computing_structure_refinement 'SHELXL-2018/3 (Sheldrick, 2015b)'
_computing_structure_solution 'SHELXT-2015 (Sheldrick 2015a)'
_diffrn_ambient_temperature 301(2)
_diffrn_detector_area_resol_mean 10.4167
_diffrn_measured_fraction_theta_full 0.997
_diffrn_measured_fraction_theta_max 0.997
_diffrn_measurement_device_type 'Bruker D8 Venture/Photon 100 CMOS'
_diffrn_measurement_method '\f and \w scans'
_diffrn_radiation_monochromator 'G\"obbel mirrors'
_diffrn_radiation_type CuK\a
_diffrn_radiation_wavelength 1.54178
_diffrn_reflns_av_R_equivalents 0.0756
_diffrn_reflns_av_unetI/netI 0.0214
_diffrn_reflns_Laue_measured_fraction_full 0.997
_diffrn_reflns_Laue_measured_fraction_max 0.997
_diffrn_reflns_limit_h_max 18
_diffrn_reflns_limit_h_min -18
_diffrn_reflns_limit_k_max 17
_diffrn_reflns_limit_k_min -17
_diffrn_reflns_limit_l_max 22
_diffrn_reflns_limit_l_min -22
_diffrn_reflns_number 234530
_diffrn_reflns_point_group_measured_fraction_full 0.996
_diffrn_reflns_point_group_measured_fraction_max 0.996
_diffrn_reflns_theta_full 67.679
_diffrn_reflns_theta_max 71.462
_diffrn_reflns_theta_min 2.497
_diffrn_source 'muS microsource'
_diffrn_source_type Incoatec
_exptl_absorpt_coefficient_mu 0.852
_exptl_absorpt_correction_T_max 0.7536
_exptl_absorpt_correction_T_min 0.6537
_exptl_absorpt_correction_type multi-scan
_exptl_absorpt_process_details
;
SADABS-2012/1 - Bruker AXS area detector scaling and absorption correction 
;
_exptl_crystal_colour colorless
_exptl_crystal_density_diffrn 1.381
_exptl_crystal_description prism
_exptl_crystal_F_000 1632
_exptl_crystal_size_max 0.309
_exptl_crystal_size_mid 0.29
_exptl_crystal_size_min 0.177
_refine_diff_density_max 0.192
_refine_diff_density_min -0.208
_refine_diff_density_rms 0.043
_refine_ls_abs_structure_details
;
 Flack x determined using 6229 quotients [(I+)-(I-)]/[(I+)+(I-)]
 (Parsons, Flack and Wagner, Acta Cryst. B69 (2013) 249-259).
;
_refine_ls_abs_structure_Flack 0.00(6)
_refine_ls_extinction_method none
_refine_ls_goodness_of_fit_ref 1.037
_refine_ls_hydrogen_treatment mixed
_refine_ls_matrix_type full
_refine_ls_number_parameters 1078
_refine_ls_number_reflns 14628
_refine_ls_number_restraints 4
_refine_ls_restrained_S_all 1.038
_refine_ls_R_factor_all 0.0417
_refine_ls_R_factor_gt 0.0393
_refine_ls_shift/su_max 0.000
_refine_ls_shift/su_mean 0.000
_refine_ls_structure_factor_coef Fsqd
_refine_ls_weighting_details 'w=1/[\s^2^(Fo^2^)+(0.0634P)^2^+0.4512P] where P=(Fo^2^+2Fc^2^)/3'
_refine_ls_weighting_scheme calc
_refine_ls_wR_factor_gt 0.0983
_refine_ls_wR_factor_ref 0.1001
_reflns_Friedel_coverage 0.917
_reflns_Friedel_fraction_full 0.994
_reflns_Friedel_fraction_max 0.993
_reflns_number_gt 13826
_reflns_number_total 14628
_reflns_threshold_expression 'I > 2\s(I)'
_cod_data_source_file d5ob00540j2.cif
_cod_data_source_block shelx
_cod_depositor_comments 'Adding full bibliography for 7160564.cif.'
_cod_original_sg_symbol_H-M 'P 21'
_cod_database_code 7160564
_shelx_shelxl_version_number 2018/3
_shelx_space_group_comment
;
The symmetry employed for this shelxl refinement is uniquely defined
by the following loop, which should always be used as a source of
symmetry information in preference to the above space-group names.
They are only intended as comments.
;
_shelx_estimated_absorpt_t_min 0.779
_shelx_estimated_absorpt_t_max 0.864

loop_
_space_group_symop_operation_xyz
'x, y, z'
'-x, y+1/2, -z'

loop_
_atom_site_label
_atom_site_type_symbol
_atom_site_fract_x
_atom_site_fract_y
_atom_site_fract_z
_atom_site_U_iso_or_equiv
_atom_site_adp_type
_atom_site_occupancy
_atom_site_site_symmetry_order
_atom_site_calc_flag
_atom_site_refinement_flags_posn
_atom_site_refinement_flags_adp
_atom_site_refinement_flags_occupancy
_atom_site_disorder_assembly
_atom_site_disorder_group
C1 C -0.0509(2) 0.8659(2) 0.65120(18) 0.0623(7) Uani 1 1 d . . . . .
H1A H -0.061872 0.839705 0.601426 0.094 Uiso 1 1 calc R U . . .
H1B H 0.013212 0.882674 0.664623 0.094 Uiso 1 1 calc R U . . .
H1C H -0.088917 0.919506 0.651947 0.094 Uiso 1 1 calc R U . . .
C2 C -0.07483(18) 0.79696(18) 0.70689(14) 0.0452(5) Uani 1 1 d . . . . .
H2A H -0.028221 0.748983 0.713902 0.054 Uiso 1 1 calc R U . . .
H2B H -0.074105 0.826738 0.755286 0.054 Uiso 1 1 calc R U . . .
N3 N -0.16604(14) 0.75594(14) 0.68158(11) 0.0403(4) Uani 1 1 d . . . . .
C4 C -0.25113(17) 0.79725(17) 0.68828(13) 0.0407(5) Uani 1 1 d . . . . .
C5 C -0.2665(2) 0.87991(19) 0.72206(16) 0.0516(6) Uani 1 1 d . . . . .
H5 H -0.217705 0.917823 0.742973 0.062 Uiso 1 1 calc R U . . .
C6 C -0.3585(2) 0.9038(2) 0.72334(18) 0.0603(7) Uani 1 1 d . . . . .
H6 H -0.370988 0.958804 0.745833 0.072 Uiso 1 1 calc R U . . .
C7 C -0.4313(2) 0.8484(2) 0.69235(18) 0.0598(7) Uani 1 1 d . . . . .
H7 H -0.491926 0.866219 0.694176 0.072 Uiso 1 1 calc R U . . .
C8 C -0.41446(19) 0.7659(2) 0.65827(16) 0.0507(6) Uani 1 1 d . . . . .
H8 H -0.463318 0.728335 0.636759 0.061 Uiso 1 1 calc R U . . .
C9 C -0.32423(17) 0.74090(17) 0.65699(13) 0.0405(5) Uani 1 1 d . . . . .
C10 C -0.28502(17) 0.65436(16) 0.62876(13) 0.0396(5) Uani 1 1 d . . . . .
C11 C -0.17936(17) 0.67480(16) 0.64472(12) 0.0382(5) Uani 1 1 d . . . . .
O12 O -0.11979(12) 0.62339(12) 0.62948(11) 0.0496(4) Uani 1 1 d . . . . .
O13 O -0.30180(14) 0.58110(13) 0.67689(11) 0.0497(4) Uani 1 1 d . . . . .
C14 C -0.3621(3) 0.5544(3) 0.5236(2) 0.0739(10) Uani 1 1 d . . . . .
H14A H -0.379236 0.542063 0.472338 0.089 Uiso 1 1 calc R U . . .
H14B H -0.375913 0.512636 0.559207 0.089 Uiso 1 1 calc R U . . .
C15 C -0.31797(17) 0.63164(18) 0.54609(14) 0.0445(5) Uani 1 1 d . . . . .
C16 C -0.29611(17) 0.69769(18) 0.48997(13) 0.0422(5) Uani 1 1 d . . . . .
N17 N -0.25574(15) 0.77666(15) 0.49896(11) 0.0424(4) Uani 1 1 d . . . . .
C18 C -0.25420(18) 0.80446(19) 0.42594(13) 0.0440(5) Uani 1 1 d . . . . .
N19 N -0.2913(2) 0.7457(2) 0.37497(14) 0.0717(8) Uani 1 1 d . . . . .
O20 O -0.31966(18) 0.67332(16) 0.41720(11) 0.0677(6) Uani 1 1 d . . . . .
C21 C -0.21570(18) 0.89117(19) 0.40485(14) 0.0447(5) Uani 1 1 d . . . . .
C22 C -0.17678(18) 0.9537(2) 0.45967(14) 0.0482(6) Uani 1 1 d . . . . .
H22 H -0.173531 0.939484 0.510523 0.058 Uiso 1 1 calc R U . . .
C23 C -0.14289(19) 1.0368(2) 0.43951(15) 0.0503(6) Uani 1 1 d . . . . .
H23 H -0.117306 1.078901 0.476123 0.060 Uiso 1 1 calc R U . . .
C24 C -0.14794(18) 1.0556(2) 0.36376(15) 0.0489(6) Uani 1 1 d . . . . .
C25 C -0.1847(2) 0.9949(2) 0.30814(15) 0.0600(7) Uani 1 1 d . . . . .
H25 H -0.185594 1.008842 0.257497 0.072 Uiso 1 1 calc R U . . .
C26 C -0.2201(2) 0.9131(2) 0.32851(15) 0.0587(7) Uani 1 1 d . . . . .
H26 H -0.246971 0.872116 0.291395 0.070 Uiso 1 1 calc R U . . .
N27 N -0.11604(19) 1.1454(2) 0.34080(15) 0.0624(6) Uani 1 1 d . . . . .
O28 O -0.1108(2) 1.1558(2) 0.27458(14) 0.1004(11) Uani 1 1 d . . . . .
O29 O -0.0968(2) 1.20369(19) 0.38864(16) 0.0823(7) Uani 1 1 d . . . . .
C30 C -0.2863(3) 0.1549(3) 0.7042(2) 0.0730(9) Uani 1 1 d . . . . .
H30A H -0.333221 0.183360 0.667522 0.109 Uiso 1 1 calc R U . . .
H30B H -0.313335 0.133383 0.745939 0.109 Uiso 1 1 calc R U . . .
H30C H -0.259924 0.104039 0.681270 0.109 Uiso 1 1 calc R U . . .
C31 C -0.2119(2) 0.2232(2) 0.73178(15) 0.0541(6) Uani 1 1 d . . . . .
H31A H -0.238232 0.272444 0.757644 0.065 Uiso 1 1 calc R U . . .
H31B H -0.164262 0.193680 0.768148 0.065 Uiso 1 1 calc R U . . .
N32 N -0.16931(16) 0.26226(15) 0.67133(12) 0.0455(5) Uani 1 1 d . . . . .
C33 C -0.09602(18) 0.22103(17) 0.64177(14) 0.0429(5) Uani 1 1 d . . . . .
C34 C -0.0523(2) 0.13813(19) 0.66242(17) 0.0547(6) Uani 1 1 d . . . . .
H34 H -0.071086 0.100154 0.698530 0.066 Uiso 1 1 calc R U . . .
C35 C 0.0210(2) 0.1149(2) 0.6264(2) 0.0624(8) Uani 1 1 d . . . . .
H35 H 0.051863 0.059675 0.638653 0.075 Uiso 1 1 calc R U . . .
C36 C 0.0493(2) 0.1704(2) 0.5735(2) 0.0631(8) Uani 1 1 d . . . . .
H36 H 0.098959 0.152669 0.550727 0.076 Uiso 1 1 calc R U . . .
C37 C 0.0045(2) 0.25342(19) 0.55333(18) 0.0530(6) Uani 1 1 d . . . . .
H37 H 0.023605 0.291525 0.517424 0.064 Uiso 1 1 calc R U . . .
C38 C -0.06892(18) 0.27743(16) 0.58815(14) 0.0424(5) Uani 1 1 d . . . . .
C39 C -0.12749(18) 0.36297(16) 0.58035(14) 0.0429(5) Uani 1 1 d . . . . .
C40 C -0.19280(18) 0.34386(16) 0.63776(14) 0.0426(5) Uani 1 1 d . . . . .
O41 O -0.25092(15) 0.39697(13) 0.65348(12) 0.0572(5) Uani 1 1 d . . . . .
O42 O -0.06999(15) 0.43851(14) 0.60639(13) 0.0560(5) Uani 1 1 d . . . . .
C43 C -0.1682(3) 0.4530(3) 0.4624(2) 0.0851(12) Uani 1 1 d . . . . .
H43A H -0.200047 0.460303 0.413314 0.102 Uiso 1 1 calc R U . . .
H43B H -0.128076 0.498590 0.484604 0.102 Uiso 1 1 calc R U . . .
C44 C -0.1799(2) 0.37797(18) 0.50061(15) 0.0492(6) Uani 1 1 d . . . . .
C45 C -0.24326(18) 0.3061(2) 0.46559(15) 0.0471(6) Uani 1 1 d . . . . .
N46 N -0.26692(15) 0.23014(16) 0.49422(12) 0.0452(5) Uani 1 1 d . . . . .
C47 C -0.32411(17) 0.1900(2) 0.43391(15) 0.0490(6) Uani 1 1 d . . . . .
N48 N -0.3356(2) 0.2380(2) 0.37223(16) 0.0712(8) Uani 1 1 d . . . . .
O49 O -0.28204(18) 0.31689(17) 0.39254(13) 0.0701(6) Uani 1 1 d . . . . .
C50 C -0.36851(17) 0.0997(2) 0.43614(15) 0.0494(6) Uani 1 1 d . . . . .
C51 C -0.3766(2) 0.0592(3) 0.50413(18) 0.0695(9) Uani 1 1 d . . . . .
H51 H -0.353831 0.089340 0.549155 0.083 Uiso 1 1 calc R U . . .
C52 C -0.4185(2) -0.0260(3) 0.5060(2) 0.0776(11) Uani 1 1 d . . . . .
H52 H -0.424182 -0.053213 0.551768 0.093 Uiso 1 1 calc R U . . .
C53 C -0.4512(2) -0.0689(2) 0.4391(2) 0.0655(8) Uani 1 1 d . . . . .
C54 C -0.4421(2) -0.0319(2) 0.3710(2) 0.0661(8) Uani 1 1 d . . . . .
H54 H -0.463546 -0.063306 0.326352 0.079 Uiso 1 1 calc R U . . .
C55 C -0.4006(2) 0.0530(2) 0.36967(17) 0.0593(7) Uani 1 1 d . . . . .
H55 H -0.394150 0.079014 0.323609 0.071 Uiso 1 1 calc R U . . .
N56 N -0.4981(2) -0.1590(3) 0.4410(3) 0.0913(11) Uani 1 1 d . . . . .
O57 O -0.5120(4) -0.2034(3) 0.3840(4) 0.160(2) Uani 1 1 d . . . . .
O58 O -0.5232(4) -0.1809(4) 0.4981(3) 0.173(3) Uani 1 1 d . . . . .
C59 C 1.1140(3) -0.0615(3) 1.1638(2) 0.0745(9) Uani 1 1 d . . . . .
H59A H 1.077143 -0.094036 1.122803 0.112 Uiso 1 1 calc R U . . .
H59B H 1.142364 -0.104503 1.201306 0.112 Uiso 1 1 calc R U . . .
H59C H 1.161365 -0.027269 1.145194 0.112 Uiso 1 1 calc R U . . .
C60 C 1.05366(18) 0.0027(2) 1.19831(14) 0.0480(6) Uani 1 1 d . . . . .
H60A H 1.007358 -0.032411 1.218672 0.058 Uiso 1 1 calc R U . . .
H60B H 1.091181 0.035150 1.239864 0.058 Uiso 1 1 calc R U . . .
N61 N 1.00723(13) 0.06913(14) 1.14399(10) 0.0381(4) Uani 1 1 d . . . . .
C62 C 1.04817(15) 0.14857(16) 1.11982(12) 0.0362(5) Uani 1 1 d . . . . .
C63 C 1.13866(17) 0.17917(19) 1.14027(15) 0.0452(5) Uani 1 1 d . . . . .
H63 H 1.181919 0.146641 1.174261 0.054 Uiso 1 1 calc R U . . .
C64 C 1.16198(19) 0.2603(2) 1.10793(17) 0.0533(7) Uani 1 1 d . . . . .
H64 H 1.222183 0.282520 1.120823 0.064 Uiso 1 1 calc R U . . .
C65 C 1.0988(2) 0.30886(19) 1.05736(19) 0.0543(7) Uani 1 1 d . . . . .
H65 H 1.116515 0.363303 1.036883 0.065 Uiso 1 1 calc R U . . .
C66 C 1.00830(19) 0.27658(18) 1.03674(17) 0.0491(6) Uani 1 1 d . . . . .
H66 H 0.965300 0.308420 1.002018 0.059 Uiso 1 1 calc R U . . .
C67 C 0.98411(15) 0.19662(16) 1.06894(14) 0.0390(5) Uani 1 1 d . . . . .
C68 C 0.89233(15) 0.14621(17) 1.05865(14) 0.0406(5) Uani 1 1 d . . . . .
C69 C 0.91881(15) 0.06016(16) 1.10816(13) 0.0372(5) Uani 1 1 d . . . . .
O70 O 0.86660(11) -0.00343(13) 1.11555(11) 0.0504(4) Uani 1 1 d . . . . .
O71 O 0.82931(13) 0.19913(14) 1.09189(13) 0.0555(5) Uani 1 1 d . . . . .
C72 C 0.7693(2) 0.1478(3) 0.9448(2) 0.0813(11) Uani 1 1 d . . . . .
H72A H 0.747511 0.133128 0.894492 0.098 Uiso 1 1 calc R U . . .
H72B H 0.731994 0.180786 0.972252 0.098 Uiso 1 1 calc R U . . .
C73 C 0.85314(17) 0.1218(2) 0.97734(16) 0.0488(6) Uani 1 1 d . . . . .
C74 C 0.91289(18) 0.06999(18) 0.93548(14) 0.0476(6) Uani 1 1 d . . . . .
N75 N 0.99588(15) 0.03828(15) 0.95877(11) 0.0442(5) Uani 1 1 d . . . . .
C76 C 1.0187(2) 0.0004(2) 0.89436(14) 0.0521(6) Uani 1 1 d . . . . .
N77 N 0.9535(2) 0.0058(2) 0.83531(14) 0.0720(8) Uani 1 1 d . . . . .
O78 O 0.88188(17) 0.05186(18) 0.86216(11) 0.0701(6) Uani 1 1 d . . . . .
C79 C 1.1097(2) -0.0411(2) 0.89179(18) 0.0582(7) Uani 1 1 d . . . . .
C80 C 1.1728(2) -0.0559(2) 0.9573(2) 0.0644(8) Uani 1 1 d . . . . .
H80 H 1.156768 -0.041157 1.003729 0.077 Uiso 1 1 calc R U . . .
C81 C 1.2596(3) -0.0925(3) 0.9549(3) 0.0856(12) Uani 1 1 d . . . . .
H81 H 1.301757 -0.103140 0.999011 0.103 Uiso 1 1 calc R U . . .
C82 C 1.2813(3) -0.1124(3) 0.8859(4) 0.0984(17) Uani 1 1 d . . . . .
C83 C 1.2210(5) -0.1011(4) 0.8209(4) 0.116(2) Uani 1 1 d . . . . .
H83 H 1.237504 -0.117632 0.775015 0.140 Uiso 1 1 calc R U . . .
C84 C 1.1346(4) -0.0647(3) 0.8232(2) 0.0903(13) Uani 1 1 d . . . . .
H84 H 1.092791 -0.055887 0.778516 0.108 Uiso 1 1 calc R U . . .
N85A N 1.3714(7) -0.1433(5) 0.8747(8) 0.115(4) Uani 0.74(2) 1 d D . P A 1
O86A O 1.3899(9) -0.1446(5) 0.8085(9) 0.164(5) Uani 0.74(2) 1 d D . P A 1
O87A O 1.4237(5) -0.1677(9) 0.9320(10) 0.174(7) Uani 0.74(2) 1 d D . P A 1
N85B N 1.3850(14) -0.1585(14) 0.9105(10) 0.067(5) Uiso 0.26(2) 1 d D . P A 2
O86B O 1.4212(12) -0.1463(11) 0.8551(10) 0.085(5) Uiso 0.26(2) 1 d . . P A 2
O87B O 1.4140(19) -0.1991(17) 0.9614(12) 0.107(8) Uiso 0.26(2) 1 d D . P A 2
C88 C 0.4160(2) 0.2021(3) 1.1331(2) 0.0715(9) Uani 1 1 d . . . . .
H88A H 0.434183 0.217781 1.085845 0.107 Uiso 1 1 calc R U . . .
H88B H 0.397068 0.256621 1.156354 0.107 Uiso 1 1 calc R U . . .
H88C H 0.365252 0.159547 1.124323 0.107 Uiso 1 1 calc R U . . .
C89 C 0.4968(2) 0.1590(2) 1.18459(16) 0.0595(7) Uani 1 1 d . . . . .
H89A H 0.547340 0.202764 1.194123 0.071 Uiso 1 1 calc R U . . .
H89B H 0.478399 0.144522 1.232608 0.071 Uiso 1 1 calc R U . . .
N90 N 0.52929(14) 0.07565(17) 1.15282(12) 0.0464(5) Uani 1 1 d . . . . .
C91 C 0.48485(17) -0.0097(2) 1.15182(16) 0.0521(6) Uani 1 1 d . . . . .
C92 C 0.4081(2) -0.0306(3) 1.1834(3) 0.0876(13) Uani 1 1 d . . . . .
H92 H 0.376620 0.013790 1.206255 0.105 Uiso 1 1 calc R U . . .
C93 C 0.3807(3) -0.1213(4) 1.1791(4) 0.131(2) Uani 1 1 d . . . . .
H93 H 0.329067 -0.138379 1.199548 0.157 Uiso 1 1 calc R U . . .
C94 C 0.4269(3) -0.1868(4) 1.1459(5) 0.131(3) Uani 1 1 d . . . . .
H94 H 0.406916 -0.247406 1.145007 0.158 Uiso 1 1 calc R U . . .
C95 C 0.5039(2) -0.1638(2) 1.1134(3) 0.0857(13) Uani 1 1 d . . . . .
H95 H 0.535039 -0.208080 1.090074 0.103 Uiso 1 1 calc R U . . .
C96 C 0.53189(17) -0.0748(2) 1.11685(17) 0.0507(6) Uani 1 1 d . . . . .
C97 C 0.61507(15) -0.02995(17) 1.09311(14) 0.0396(5) Uani 1 1 d . . . . .
C98 C 0.60447(15) 0.07039(18) 1.11882(13) 0.0404(5) Uani 1 1 d . . . . .
O99 O 0.65767(13) 0.13261(14) 1.11249(14) 0.0599(5) Uani 1 1 d . . . . .
O100 O 0.69606(12) -0.06823(14) 1.13660(11) 0.0491(4) Uani 1 1 d . . . . .
C101 C 0.6799(2) -0.0866(3) 0.9823(2) 0.0718(10) Uani 1 1 d . . . . .
H10A H 0.678776 -0.089647 0.930437 0.086 Uiso 1 1 calc R U . . .
H10B H 0.724514 -0.118995 1.015157 0.086 Uiso 1 1 calc R U . . .
C102 C 0.61802(17) -0.03643(18) 1.00927(15) 0.0453(5) Uani 1 1 d . . . . .
C103 C 0.54804(17) 0.01420(19) 0.95646(14) 0.0446(5) Uani 1 1 d . . . . .
N104 N 0.47097(14) 0.05014(15) 0.96702(11) 0.0446(5) Uani 1 1 d . . . . .
C105 C 0.43470(18) 0.08430(19) 0.89652(14) 0.0459(5) Uani 1 1 d . . . . .
N106 N 0.4865(2) 0.0718(2) 0.84598(15) 0.0716(8) Uani 1 1 d . . . . .
O107 O 0.56401(16) 0.02465(19) 0.88559(12) 0.0700(6) Uani 1 1 d . . . . .
C108 C 0.34328(18) 0.12923(18) 0.87829(14) 0.0445(5) Uani 1 1 d . . . . .
C109 C 0.28888(19) 0.1404(2) 0.93357(14) 0.0482(6) Uani 1 1 d . . . . .
H109 H 0.311444 0.121626 0.982807 0.058 Uiso 1 1 calc R U . . .
C110 C 0.2017(2) 0.1789(2) 0.91657(15) 0.0505(6) Uani 1 1 d . . . . .
H110 H 0.164763 0.185530 0.953446 0.061 Uiso 1 1 calc R U . . .
C111 C 0.17105(18) 0.20728(17) 0.84335(15) 0.0456(5) Uani 1 1 d . . . . .
C112 C 0.2232(2) 0.1979(2) 0.78721(15) 0.0539(6) Uani 1 1 d . . . . .
H112 H 0.200853 0.218258 0.738405 0.065 Uiso 1 1 calc R U . . .
C113 C 0.3094(2) 0.1577(2) 0.80465(15) 0.0561(7) Uani 1 1 d . . . . .
H113 H 0.345131 0.149473 0.767095 0.067 Uiso 1 1 calc R U . . .
N114 N 0.07816(18) 0.24883(18) 0.82422(14) 0.0561(6) Uani 1 1 d . . . . .
O115 O 0.06307(18) 0.29883(18) 0.76915(13) 0.0735(6) Uani 1 1 d . . . . .
O116 O 0.02071(18) 0.2298(3) 0.86335(17) 0.0911(9) Uani 1 1 d . . . . .
H13 H -0.277(3) 0.534(3) 0.663(2) 0.079(12) Uiso 1 1 d . . . . .
H42 H -0.109(2) 0.484(3) 0.608(2) 0.061(9) Uiso 1 1 d . . . . .
H71 H 0.781(3) 0.158(3) 1.097(2) 0.090(13) Uiso 1 1 d . . . . .
H100 H 0.737(3) -0.047(3) 1.118(2) 0.063(10) Uiso 1 1 d . . . . .

loop_
_atom_site_aniso_label
_atom_site_aniso_U_11
_atom_site_aniso_U_22
_atom_site_aniso_U_33
_atom_site_aniso_U_23
_atom_site_aniso_U_13
_atom_site_aniso_U_12
C1 0.0709(18) 0.0614(18) 0.0566(16) 0.0010(14) 0.0164(14) -0.0168(15)
C2 0.0473(13) 0.0430(13) 0.0444(12) -0.0039(10) 0.0051(10) -0.0063(10)
N3 0.0438(10) 0.0353(10) 0.0417(10) -0.0022(8) 0.0073(8) -0.0005(8)
C4 0.0496(13) 0.0349(12) 0.0390(11) 0.0050(9) 0.0121(10) 0.0019(10)
C5 0.0666(16) 0.0391(13) 0.0513(14) -0.0027(11) 0.0163(12) 0.0026(12)
C6 0.081(2) 0.0436(14) 0.0630(17) 0.0021(13) 0.0302(15) 0.0140(14)
C7 0.0604(16) 0.0577(17) 0.0675(18) 0.0147(14) 0.0287(14) 0.0160(14)
C8 0.0489(14) 0.0477(14) 0.0583(15) 0.0141(12) 0.0175(11) 0.0012(11)
C9 0.0481(13) 0.0376(12) 0.0374(11) 0.0082(9) 0.0118(9) -0.0008(10)
C10 0.0452(12) 0.0339(12) 0.0408(11) 0.0060(9) 0.0107(9) -0.0040(9)
C11 0.0478(12) 0.0318(11) 0.0350(11) 0.0050(9) 0.0073(9) -0.0019(9)
O12 0.0496(9) 0.0374(9) 0.0626(11) -0.0053(8) 0.0117(8) 0.0034(8)
O13 0.0660(11) 0.0337(9) 0.0541(10) 0.0099(8) 0.0233(9) -0.0042(8)
C14 0.088(2) 0.069(2) 0.0609(17) -0.0049(16) 0.0019(16) -0.0360(19)
C15 0.0447(12) 0.0427(13) 0.0454(12) 0.0006(10) 0.0064(10) -0.0067(10)
C16 0.0445(12) 0.0452(13) 0.0369(11) -0.0032(10) 0.0070(9) 0.0024(10)
N17 0.0495(11) 0.0433(11) 0.0348(10) 0.0016(8) 0.0078(8) -0.0022(9)
C18 0.0509(13) 0.0483(13) 0.0333(11) 0.0005(10) 0.0091(10) 0.0055(11)
N19 0.111(2) 0.0664(17) 0.0385(12) -0.0013(11) 0.0153(13) -0.0229(16)
O20 0.1017(17) 0.0608(13) 0.0401(9) -0.0072(9) 0.0108(10) -0.0259(12)
C21 0.0490(13) 0.0480(14) 0.0385(12) 0.0030(10) 0.0115(10) 0.0055(11)
C22 0.0528(14) 0.0575(16) 0.0330(11) 0.0044(10) 0.0035(10) 0.0040(12)
C23 0.0505(14) 0.0564(16) 0.0431(13) -0.0030(11) 0.0057(10) -0.0046(12)
C24 0.0494(13) 0.0535(15) 0.0461(13) 0.0019(11) 0.0150(10) -0.0043(12)
C25 0.0811(19) 0.0644(18) 0.0374(13) 0.0024(12) 0.0185(12) -0.0113(16)
C26 0.085(2) 0.0582(17) 0.0350(12) -0.0032(12) 0.0161(12) -0.0086(15)
N27 0.0651(15) 0.0662(17) 0.0582(14) 0.0043(13) 0.0173(11) -0.0175(12)
O28 0.142(3) 0.104(2) 0.0568(14) 0.0130(14) 0.0213(15) -0.057(2)
O29 0.1057(19) 0.0666(15) 0.0819(16) -0.0108(13) 0.0367(14) -0.0295(14)
C30 0.091(2) 0.065(2) 0.0667(19) 0.0046(16) 0.0249(17) -0.0216(18)
C31 0.0803(19) 0.0427(14) 0.0445(13) -0.0008(11) 0.0258(13) -0.0034(13)
N32 0.0612(13) 0.0353(11) 0.0435(11) 0.0003(8) 0.0188(9) 0.0003(9)
C33 0.0515(13) 0.0359(12) 0.0415(12) -0.0059(10) 0.0088(10) -0.0017(10)
C34 0.0688(17) 0.0371(13) 0.0579(16) 0.0031(11) 0.0100(13) 0.0026(12)
C35 0.0609(16) 0.0405(15) 0.086(2) -0.0069(14) 0.0138(15) 0.0103(13)
C36 0.0561(16) 0.0478(16) 0.090(2) -0.0140(15) 0.0257(15) 0.0008(13)
C37 0.0536(14) 0.0420(14) 0.0678(17) -0.0091(12) 0.0228(13) -0.0087(11)
C38 0.0495(13) 0.0330(12) 0.0453(12) -0.0064(10) 0.0102(10) -0.0052(10)
C39 0.0533(13) 0.0298(11) 0.0491(13) -0.0024(10) 0.0187(10) -0.0067(10)
C40 0.0549(13) 0.0305(11) 0.0457(12) -0.0031(9) 0.0182(11) -0.0025(10)
O41 0.0697(12) 0.0398(10) 0.0692(12) 0.0027(9) 0.0320(10) 0.0081(9)
O42 0.0591(11) 0.0333(9) 0.0782(13) -0.0109(9) 0.0193(10) -0.0099(9)
C43 0.128(3) 0.062(2) 0.065(2) 0.0211(17) 0.017(2) -0.021(2)
C44 0.0622(15) 0.0390(13) 0.0500(14) 0.0065(11) 0.0198(12) -0.0002(11)
C45 0.0507(13) 0.0478(14) 0.0435(13) 0.0085(11) 0.0103(10) 0.0047(11)
N46 0.0466(11) 0.0449(11) 0.0437(10) 0.0054(9) 0.0067(9) -0.0003(9)
C47 0.0422(12) 0.0553(15) 0.0469(13) 0.0049(11) 0.0005(10) 0.0037(11)
N48 0.0790(18) 0.0677(17) 0.0584(15) 0.0136(13) -0.0122(13) -0.0115(14)
O49 0.0865(15) 0.0623(13) 0.0548(12) 0.0190(10) -0.0062(11) -0.0114(12)
C50 0.0380(12) 0.0552(16) 0.0515(14) 0.0033(12) -0.0019(10) 0.0018(11)
C51 0.0670(18) 0.087(2) 0.0512(16) 0.0054(16) 0.0000(13) -0.0245(18)
C52 0.0673(19) 0.090(3) 0.071(2) 0.0204(19) -0.0018(16) -0.0266(19)
C53 0.0422(14) 0.0600(18) 0.089(2) 0.0080(17) -0.0040(14) -0.0021(13)
C54 0.0601(17) 0.0618(18) 0.0700(19) -0.0088(16) -0.0071(14) 0.0024(15)
C55 0.0564(15) 0.0625(18) 0.0542(15) 0.0034(13) -0.0042(12) 0.0035(14)
N56 0.0564(16) 0.077(2) 0.130(3) 0.017(2) -0.0120(18) -0.0148(16)
O57 0.173(4) 0.098(3) 0.217(5) -0.055(3) 0.058(4) -0.062(3)
O58 0.188(5) 0.169(4) 0.135(3) 0.063(3) -0.042(3) -0.121(4)
C59 0.082(2) 0.065(2) 0.074(2) 0.0179(17) 0.0072(17) 0.0273(18)
C60 0.0497(13) 0.0556(15) 0.0355(11) 0.0082(11) -0.0016(10) -0.0029(12)
N61 0.0357(9) 0.0412(11) 0.0370(9) 0.0035(8) 0.0051(7) -0.0010(8)
C62 0.0376(11) 0.0364(11) 0.0363(10) -0.0070(9) 0.0109(8) -0.0019(9)
C63 0.0381(11) 0.0511(15) 0.0465(12) -0.0106(11) 0.0077(10) -0.0045(10)
C64 0.0428(13) 0.0506(15) 0.0704(17) -0.0175(13) 0.0210(12) -0.0132(12)
C65 0.0547(15) 0.0347(13) 0.0815(19) -0.0047(13) 0.0341(14) -0.0059(11)
C66 0.0463(13) 0.0370(13) 0.0683(16) 0.0061(11) 0.0218(12) 0.0056(10)
C67 0.0352(11) 0.0347(11) 0.0493(12) -0.0010(10) 0.0133(9) 0.0011(9)
C68 0.0316(10) 0.0374(12) 0.0539(13) 0.0076(10) 0.0103(9) 0.0037(9)
C69 0.0344(10) 0.0388(12) 0.0398(11) 0.0023(9) 0.0103(8) 0.0009(9)
O70 0.0386(8) 0.0465(10) 0.0656(11) 0.0139(9) 0.0076(8) -0.0070(8)
O71 0.0404(9) 0.0443(10) 0.0867(14) 0.0059(10) 0.0245(9) 0.0068(8)
C72 0.0540(17) 0.116(3) 0.068(2) 0.024(2) -0.0063(15) 0.0084(19)
C73 0.0415(12) 0.0495(14) 0.0531(14) 0.0190(12) 0.0021(10) -0.0019(11)
C74 0.0561(14) 0.0427(13) 0.0395(12) 0.0102(10) -0.0038(10) -0.0088(11)
N75 0.0505(11) 0.0432(11) 0.0377(10) 0.0020(8) 0.0043(8) -0.0051(9)
C76 0.0765(18) 0.0415(13) 0.0388(12) 0.0013(11) 0.0112(12) -0.0114(13)
N77 0.102(2) 0.0707(17) 0.0393(12) -0.0019(12) 0.0000(13) -0.0033(17)
O78 0.0819(14) 0.0756(15) 0.0440(10) 0.0042(10) -0.0143(10) 0.0014(12)
C79 0.0787(19) 0.0429(14) 0.0585(16) -0.0101(12) 0.0275(14) -0.0157(14)
C80 0.0696(19) 0.0561(18) 0.0707(19) -0.0103(15) 0.0212(15) -0.0011(15)
C81 0.069(2) 0.057(2) 0.135(4) -0.021(2) 0.028(2) -0.0070(17)
C82 0.091(3) 0.052(2) 0.170(5) -0.045(3) 0.073(3) -0.022(2)
C83 0.144(5) 0.097(4) 0.132(5) -0.047(3) 0.091(4) -0.024(3)
C84 0.119(3) 0.094(3) 0.067(2) -0.020(2) 0.042(2) -0.011(3)
N85A 0.102(5) 0.071(4) 0.196(11) -0.049(6) 0.092(7) -0.019(4)
O86A 0.172(8) 0.140(5) 0.219(12) 0.011(6) 0.142(9) 0.037(5)
O87A 0.067(3) 0.162(9) 0.286(16) -0.149(10) 0.008(6) 0.010(5)
C88 0.0579(17) 0.080(2) 0.072(2) -0.0180(17) -0.0014(15) 0.0219(16)
C89 0.0533(15) 0.075(2) 0.0502(15) -0.0160(14) 0.0082(12) 0.0177(14)
N90 0.0382(10) 0.0567(13) 0.0472(11) -0.0036(10) 0.0152(8) 0.0038(9)
C91 0.0367(12) 0.0629(17) 0.0586(15) 0.0169(13) 0.0136(11) 0.0037(11)
C92 0.0546(17) 0.100(3) 0.118(3) 0.042(3) 0.044(2) 0.0106(19)
C93 0.062(2) 0.110(4) 0.233(7) 0.076(4) 0.063(3) -0.004(3)
C94 0.068(2) 0.073(3) 0.256(8) 0.060(4) 0.037(4) -0.019(2)
C95 0.0506(17) 0.0488(18) 0.156(4) 0.019(2) 0.013(2) -0.0046(14)
C96 0.0344(11) 0.0486(14) 0.0680(17) 0.0131(13) 0.0062(11) -0.0001(10)
C97 0.0303(10) 0.0392(12) 0.0495(13) 0.0020(10) 0.0074(9) 0.0020(9)
C98 0.0316(10) 0.0458(13) 0.0448(12) -0.0026(10) 0.0094(9) -0.0007(10)
O99 0.0431(9) 0.0445(10) 0.0964(15) -0.0113(10) 0.0243(10) -0.0068(8)
O100 0.0331(8) 0.0536(11) 0.0598(11) 0.0118(9) 0.0054(8) 0.0047(8)
C101 0.0673(18) 0.084(2) 0.0635(18) -0.0171(17) 0.0103(15) 0.0326(18)
C102 0.0396(12) 0.0444(13) 0.0520(14) -0.0069(11) 0.0084(10) 0.0041(10)
C103 0.0470(13) 0.0454(13) 0.0423(12) -0.0047(10) 0.0105(10) 0.0011(10)
N104 0.0457(11) 0.0460(11) 0.0418(10) -0.0012(9) 0.0065(8) 0.0075(9)
C105 0.0506(13) 0.0445(13) 0.0421(12) 0.0008(10) 0.0063(10) 0.0002(11)
N106 0.0687(16) 0.096(2) 0.0526(13) 0.0183(14) 0.0181(12) 0.0212(16)
O107 0.0634(12) 0.0962(18) 0.0553(11) 0.0133(11) 0.0240(10) 0.0232(12)
C108 0.0508(13) 0.0398(12) 0.0415(12) 0.0031(10) 0.0041(10) -0.0014(11)
C109 0.0573(14) 0.0513(14) 0.0337(11) 0.0020(10) 0.0016(10) 0.0026(12)
C110 0.0551(14) 0.0554(16) 0.0402(12) 0.0005(11) 0.0062(11) 0.0054(12)
C111 0.0515(13) 0.0370(12) 0.0454(13) 0.0017(10) 0.0000(10) 0.0014(10)
C112 0.0619(16) 0.0579(16) 0.0392(12) 0.0116(11) 0.0015(11) 0.0061(13)
C113 0.0618(16) 0.0658(18) 0.0416(13) 0.0099(12) 0.0115(12) 0.0055(14)
N114 0.0575(13) 0.0526(14) 0.0540(13) 0.0023(11) -0.0018(11) 0.0088(11)
O115 0.0798(15) 0.0709(15) 0.0641(13) 0.0154(11) -0.0037(11) 0.0200(12)
O116 0.0642(14) 0.119(2) 0.0930(18) 0.0313(17) 0.0207(13) 0.0227(15)

loop_
_atom_type_symbol
_atom_type_description
_atom_type_scat_dispersion_real
_atom_type_scat_dispersion_imag
_atom_type_scat_source
C C 0.0181 0.0091 'International Tables Vol C Tables 4.2.6.8 and 6.1.1.4'
H H 0.0000 0.0000 'International Tables Vol C Tables 4.2.6.8 and 6.1.1.4'
N N 0.0311 0.0180 'International Tables Vol C Tables 4.2.6.8 and 6.1.1.4'
O O 0.0492 0.0322 'International Tables Vol C Tables 4.2.6.8 and 6.1.1.4'

loop_
_geom_angle_atom_site_label_1
_geom_angle_atom_site_label_2
_geom_angle_atom_site_label_3
_geom_angle
_geom_angle_site_symmetry_1
_geom_angle_site_symmetry_3
_geom_angle_publ_flag
C2 C1 H1A 109.5 . . ?
C2 C1 H1B 109.5 . . ?
H1A C1 H1B 109.5 . . ?
C2 C1 H1C 109.5 . . ?
H1A C1 H1C 109.5 . . ?
H1B C1 H1C 109.5 . . ?
N3 C2 C1 111.8(2) . . ?
N3 C2 H2A 109.2 . . ?
C1 C2 H2A 109.2 . . ?
N3 C2 H2B 109.2 . . ?
C1 C2 H2B 109.2 . . ?
H2A C2 H2B 107.9 . . ?
C11 N3 C4 111.2(2) . . ?
C11 N3 C2 123.8(2) . . ?
C4 N3 C2 124.9(2) . . ?
C5 C4 C9 121.3(2) . . ?
C5 C4 N3 128.6(2) . . ?
C9 C4 N3 110.1(2) . . ?
C4 C5 C6 117.1(3) . . ?
C4 C5 H5 121.5 . . ?
C6 C5 H5 121.5 . . ?
C7 C6 C5 122.0(3) . . ?
C7 C6 H6 119.0 . . ?
C5 C6 H6 119.0 . . ?
C6 C7 C8 120.1(3) . . ?
C6 C7 H7 120.0 . . ?
C8 C7 H7 120.0 . . ?
C9 C8 C7 118.7(3) . . ?
C9 C8 H8 120.6 . . ?
C7 C8 H8 120.6 . . ?
C8 C9 C4 120.8(3) . . ?
C8 C9 C10 130.5(2) . . ?
C4 C9 C10 108.6(2) . . ?
O13 C10 C9 107.92(18) . . ?
O13 C10 C15 111.9(2) . . ?
C9 C10 C15 115.9(2) . . ?
O13 C10 C11 107.65(19) . . ?
C9 C10 C11 101.66(19) . . ?
C15 C10 C11 111.15(19) . . ?
O12 C11 N3 126.9(2) . . ?
O12 C11 C10 124.8(2) . . ?
N3 C11 C10 108.2(2) . . ?
C10 O13 H13 108(3) . . ?
C15 C14 H14A 120.0 . . ?
C15 C14 H14B 120.0 . . ?
H14A C14 H14B 120.0 . . ?
C14 C15 C16 120.0(3) . . ?
C14 C15 C10 122.6(3) . . ?
C16 C15 C10 117.3(2) . . ?
N17 C16 O20 113.1(2) . . ?
N17 C16 C15 130.4(2) . . ?
O20 C16 C15 116.5(2) . . ?
C16 N17 C18 103.1(2) . . ?
N19 C18 N17 113.8(2) . . ?
N19 C18 C21 121.3(2) . . ?
N17 C18 C21 124.9(2) . . ?
C18 N19 O20 103.9(2) . . ?
C16 O20 N19 106.1(2) . . ?
C22 C21 C26 119.2(3) . . ?
C22 C21 C18 120.9(2) . . ?
C26 C21 C18 119.8(2) . . ?
C23 C22 C21 120.8(2) . . ?
C23 C22 H22 119.6 . . ?
C21 C22 H22 119.6 . . ?
C24 C23 C22 118.3(3) . . ?
C24 C23 H23 120.9 . . ?
C22 C23 H23 120.9 . . ?
C25 C24 C23 122.5(3) . . ?
C25 C24 N27 118.2(2) . . ?
C23 C24 N27 119.3(3) . . ?
C24 C25 C26 118.9(2) . . ?
C24 C25 H25 120.5 . . ?
C26 C25 H25 120.5 . . ?
C25 C26 C21 120.2(3) . . ?
C25 C26 H26 119.9 . . ?
C21 C26 H26 119.9 . . ?
O29 N27 O28 124.2(3) . . ?
O29 N27 C24 118.2(2) . . ?
O28 N27 C24 117.5(3) . . ?
C31 C30 H30A 109.5 . . ?
C31 C30 H30B 109.5 . . ?
H30A C30 H30B 109.5 . . ?
C31 C30 H30C 109.5 . . ?
H30A C30 H30C 109.5 . . ?
H30B C30 H30C 109.5 . . ?
N32 C31 C30 113.2(2) . . ?
N32 C31 H31A 108.9 . . ?
C30 C31 H31A 108.9 . . ?
N32 C31 H31B 108.9 . . ?
C30 C31 H31B 108.9 . . ?
H31A C31 H31B 107.8 . . ?
C40 N32 C33 111.0(2) . . ?
C40 N32 C31 124.6(2) . . ?
C33 N32 C31 124.4(2) . . ?
C38 C33 C34 122.1(2) . . ?
C38 C33 N32 109.8(2) . . ?
C34 C33 N32 128.0(2) . . ?
C35 C34 C33 116.5(3) . . ?
C35 C34 H34 121.7 . . ?
C33 C34 H34 121.7 . . ?
C36 C35 C34 122.1(3) . . ?
C36 C35 H35 119.0 . . ?
C34 C35 H35 119.0 . . ?
C35 C36 C37 120.6(3) . . ?
C35 C36 H36 119.7 . . ?
C37 C36 H36 119.7 . . ?
C38 C37 C36 118.1(3) . . ?
C38 C37 H37 120.9 . . ?
C36 C37 H37 120.9 . . ?
C33 C38 C37 120.5(2) . . ?
C33 C38 C39 109.4(2) . . ?
C37 C38 C39 130.1(2) . . ?
O42 C39 C38 108.5(2) . . ?
O42 C39 C44 112.0(2) . . ?
C38 C39 C44 113.2(2) . . ?
O42 C39 C40 108.7(2) . . ?
C38 C39 C40 101.33(19) . . ?
C44 C39 C40 112.6(2) . . ?
O41 C40 N32 126.1(2) . . ?
O41 C40 C39 125.2(2) . . ?
N32 C40 C39 108.5(2) . . ?
C39 O42 H42 104(2) . . ?
C44 C43 H43A 120.0 . . ?
C44 C43 H43B 120.0 . . ?
H43A C43 H43B 120.0 . . ?
C43 C44 C45 120.0(3) . . ?
C43 C44 C39 121.3(3) . . ?
C45 C44 C39 118.7(2) . . ?
N46 C45 O49 113.0(2) . . ?
N46 C45 C44 129.4(2) . . ?
O49 C45 C44 117.6(2) . . ?
C45 N46 C47 102.6(2) . . ?
N48 C47 N46 114.4(3) . . ?
N48 C47 C50 120.9(3) . . ?
N46 C47 C50 124.7(2) . . ?
C47 N48 O49 103.7(2) . . ?
C45 O49 N48 106.2(2) . . ?
C51 C50 C55 119.0(3) . . ?
C51 C50 C47 120.8(3) . . ?
C55 C50 C47 120.2(3) . . ?
C50 C51 C52 120.6(3) . . ?
C50 C51 H51 119.7 . . ?
C52 C51 H51 119.7 . . ?
C53 C52 C51 118.6(3) . . ?
C53 C52 H52 120.7 . . ?
C51 C52 H52 120.7 . . ?
C54 C53 C52 122.3(3) . . ?
C54 C53 N56 119.2(4) . . ?
C52 C53 N56 118.6(4) . . ?
C53 C54 C55 118.8(3) . . ?
C53 C54 H54 120.6 . . ?
C55 C54 H54 120.6 . . ?
C54 C55 C50 120.7(3) . . ?
C54 C55 H55 119.7 . . ?
C50 C55 H55 119.7 . . ?
O58 N56 O57 123.9(5) . . ?
O58 N56 C53 118.0(5) . . ?
O57 N56 C53 118.0(4) . . ?
C60 C59 H59A 109.5 . . ?
C60 C59 H59B 109.5 . . ?
H59A C59 H59B 109.5 . . ?
C60 C59 H59C 109.5 . . ?
H59A C59 H59C 109.5 . . ?
H59B C59 H59C 109.5 . . ?
N61 C60 C59 112.3(2) . . ?
N61 C60 H60A 109.1 . . ?
C59 C60 H60A 109.1 . . ?
N61 C60 H60B 109.1 . . ?
C59 C60 H60B 109.1 . . ?
H60A C60 H60B 107.9 . . ?
C69 N61 C62 110.95(19) . . ?
C69 N61 C60 123.6(2) . . ?
C62 N61 C60 125.42(19) . . ?
C67 C62 C63 121.4(2) . . ?
C67 C62 N61 110.17(19) . . ?
C63 C62 N61 128.5(2) . . ?
C64 C63 C62 117.2(3) . . ?
C64 C63 H63 121.4 . . ?
C62 C63 H63 121.4 . . ?
C65 C64 C63 122.0(2) . . ?
C65 C64 H64 119.0 . . ?
C63 C64 H64 119.0 . . ?
C64 C65 C66 120.1(3) . . ?
C64 C65 H65 120.0 . . ?
C66 C65 H65 120.0 . . ?
C67 C66 C65 118.5(3) . . ?
C67 C66 H66 120.8 . . ?
C65 C66 H66 120.8 . . ?
C66 C67 C62 120.9(2) . . ?
C66 C67 C68 130.4(2) . . ?
C62 C67 C68 108.7(2) . . ?
O71 C68 C67 108.3(2) . . ?
O71 C68 C73 111.7(2) . . ?
C67 C68 C73 114.3(2) . . ?
O71 C68 C69 108.47(19) . . ?
C67 C68 C69 101.20(18) . . ?
C73 C68 C69 112.3(2) . . ?
O70 C69 N61 126.0(2) . . ?
O70 C69 C68 125.3(2) . . ?
N61 C69 C68 108.67(19) . . ?
C68 O71 H71 105(3) . . ?
C73 C72 H72A 120.0 . . ?
C73 C72 H72B 120.0 . . ?
H72A C72 H72B 120.0 . . ?
C72 C73 C74 121.0(3) . . ?
C72 C73 C68 121.8(3) . . ?
C74 C73 C68 117.2(2) . . ?
N75 C74 O78 112.6(3) . . ?
N75 C74 C73 128.9(2) . . ?
O78 C74 C73 118.4(2) . . ?
C74 N75 C76 102.8(2) . . ?
N77 C76 N75 114.3(3) . . ?
N77 C76 C79 122.7(3) . . ?
N75 C76 C79 123.0(2) . . ?
C76 N77 O78 103.6(2) . . ?
C74 O78 N77 106.6(2) . . ?
C80 C79 C84 118.6(4) . . ?
C80 C79 C76 120.9(3) . . ?
C84 C79 C76 120.5(3) . . ?
C79 C80 C81 121.0(4) . . ?
C79 C80 H80 119.5 . . ?
C81 C80 H80 119.5 . . ?
C82 C81 C80 118.1(5) . . ?
C82 C81 H81 121.0 . . ?
C80 C81 H81 121.0 . . ?
C83 C82 C81 122.8(4) . . ?
C83 C82 N85A 113.3(8) . . ?
C81 C82 N85A 123.9(8) . . ?
C83 C82 N85B 135.8(8) . . ?
C81 C82 N85B 101.1(8) . . ?
C82 C83 C84 119.3(4) . . ?
C82 C83 H83 120.4 . . ?
C84 C83 H83 120.4 . . ?
C83 C84 C79 120.3(5) . . ?
C83 C84 H84 119.8 . . ?
C79 C84 H84 119.8 . . ?
O87A N85A O86A 125.5(10) . . ?
O87A N85A C82 115.4(9) . . ?
O86A N85A C82 119.1(11) . . ?
O87B N85B O86B 126(2) . . ?
O87B N85B C82 130(2) . . ?
O86B N85B C82 103.4(13) . . ?
C89 C88 H88A 109.5 . . ?
C89 C88 H88B 109.5 . . ?
H88A C88 H88B 109.5 . . ?
C89 C88 H88C 109.5 . . ?
H88A C88 H88C 109.5 . . ?
H88B C88 H88C 109.5 . . ?
N90 C89 C88 112.5(2) . . ?
N90 C89 H89A 109.1 . . ?
C88 C89 H89A 109.1 . . ?
N90 C89 H89B 109.1 . . ?
C88 C89 H89B 109.1 . . ?
H89A C89 H89B 107.8 . . ?
C98 N90 C91 110.9(2) . . ?
C98 N90 C89 124.9(2) . . ?
C91 N90 C89 124.2(2) . . ?
C92 C91 C96 122.7(3) . . ?
C92 C91 N90 126.9(3) . . ?
C96 C91 N90 110.3(2) . . ?
C91 C92 C93 116.0(4) . . ?
C91 C92 H92 122.0 . . ?
C93 C92 H92 122.0 . . ?
C94 C93 C92 122.3(4) . . ?
C94 C93 H93 118.9 . . ?
C92 C93 H93 118.9 . . ?
C93 C94 C95 120.8(4) . . ?
C93 C94 H94 119.6 . . ?
C95 C94 H94 119.6 . . ?
C96 C95 C94 117.9(4) . . ?
C96 C95 H95 121.0 . . ?
C94 C95 H95 121.0 . . ?
C95 C96 C91 120.3(3) . . ?
C95 C96 C97 130.7(3) . . ?
C91 C96 C97 108.7(2) . . ?
O100 C97 C96 108.3(2) . . ?
O100 C97 C102 110.98(19) . . ?
C96 C97 C102 114.6(2) . . ?
O100 C97 C98 108.96(19) . . ?
C96 C97 C98 101.38(19) . . ?
C102 C97 C98 112.1(2) . . ?
O99 C98 N90 125.9(2) . . ?
O99 C98 C97 125.3(2) . . ?
N90 C98 C97 108.7(2) . . ?
C97 O100 H100 104(3) . . ?
C102 C101 H10A 120.0 . . ?
C102 C101 H10B 120.0 . . ?
H10A C101 H10B 120.0 . . ?
C101 C102 C103 119.2(3) . . ?
C101 C102 C97 122.6(3) . . ?
C103 C102 C97 118.3(2) . . ?
N104 C103 O107 113.2(2) . . ?
N104 C103 C102 129.8(2) . . ?
O107 C103 C102 116.9(2) . . ?
C103 N104 C105 102.7(2) . . ?
N106 C105 N104 114.5(2) . . ?
N106 C105 C108 121.8(2) . . ?
N104 C105 C108 123.7(2) . . ?
C105 N106 O107 103.5(2) . . ?
C103 O107 N106 106.1(2) . . ?
C109 C108 C113 119.4(2) . . ?
C109 C108 C105 120.3(2) . . ?
C113 C108 C105 120.2(2) . . ?
C110 C109 C108 120.9(2) . . ?
C110 C109 H109 119.6 . . ?
C108 C109 H109 119.6 . . ?
C111 C110 C109 118.0(2) . . ?
C111 C110 H110 121.0 . . ?
C109 C110 H110 121.0 . . ?
C112 C111 C110 122.7(2) . . ?
C112 C111 N114 118.6(2) . . ?
C110 C111 N114 118.8(2) . . ?
C111 C112 C113 118.7(2) . . ?
C111 C112 H112 120.7 . . ?
C113 C112 H112 120.7 . . ?
C112 C113 C108 120.3(3) . . ?
C112 C113 H113 119.9 . . ?
C108 C113 H113 119.9 . . ?
O116 N114 O115 124.0(3) . . ?
O116 N114 C111 118.3(2) . . ?
O115 N114 C111 117.7(3) . . ?

loop_
_geom_bond_atom_site_label_1
_geom_bond_atom_site_label_2
_geom_bond_distance
_geom_bond_site_symmetry_2
_geom_bond_publ_flag
C1 C2 1.501(4) . ?
C1 H1A 0.9600 . ?
C1 H1B 0.9600 . ?
C1 H1C 0.9600 . ?
C2 N3 1.462(3) . ?
C2 H2A 0.9700 . ?
C2 H2B 0.9700 . ?
N3 C11 1.353(3) . ?
N3 C4 1.407(3) . ?
C4 C5 1.385(4) . ?
C4 C9 1.388(4) . ?
C5 C6 1.395(4) . ?
C5 H5 0.9300 . ?
C6 C7 1.376(5) . ?
C6 H6 0.9300 . ?
C7 C8 1.392(4) . ?
C7 H7 0.9300 . ?
C8 C9 1.374(4) . ?
C8 H8 0.9300 . ?
C9 C10 1.510(4) . ?
C10 O13 1.422(3) . ?
C10 C15 1.516(3) . ?
C10 C11 1.552(3) . ?
C11 O12 1.216(3) . ?
O13 H13 0.83(5) . ?
C14 C15 1.325(4) . ?
C14 H14A 0.9300 . ?
C14 H14B 0.9300 . ?
C15 C16 1.469(4) . ?
C16 N17 1.291(3) . ?
C16 O20 1.341(3) . ?
N17 C18 1.377(3) . ?
C18 N19 1.302(4) . ?
C18 C21 1.460(4) . ?
N19 O20 1.404(3) . ?
C21 C22 1.390(4) . ?
C21 C26 1.398(4) . ?
C22 C23 1.380(4) . ?
C22 H22 0.9300 . ?
C23 C24 1.377(4) . ?
C23 H23 0.9300 . ?
C24 C25 1.373(4) . ?
C24 N27 1.472(4) . ?
C25 C26 1.375(4) . ?
C25 H25 0.9300 . ?
C26 H26 0.9300 . ?
N27 O29 1.207(4) . ?
N27 O28 1.215(4) . ?
C30 C31 1.496(5) . ?
C30 H30A 0.9600 . ?
C30 H30B 0.9600 . ?
C30 H30C 0.9600 . ?
C31 N32 1.458(3) . ?
C31 H31A 0.9700 . ?
C31 H31B 0.9700 . ?
N32 C40 1.351(3) . ?
N32 C33 1.411(3) . ?
C33 C38 1.376(4) . ?
C33 C34 1.388(4) . ?
C34 C35 1.387(4) . ?
C34 H34 0.9300 . ?
C35 C36 1.366(5) . ?
C35 H35 0.9300 . ?
C36 C37 1.394(5) . ?
C36 H36 0.9300 . ?
C37 C38 1.379(4) . ?
C37 H37 0.9300 . ?
C38 C39 1.506(4) . ?
C39 O42 1.416(3) . ?
C39 C44 1.519(4) . ?
C39 C40 1.548(3) . ?
C40 O41 1.219(3) . ?
O42 H42 0.88(4) . ?
C43 C44 1.317(4) . ?
C43 H43A 0.9300 . ?
C43 H43B 0.9300 . ?
C44 C45 1.467(4) . ?
C45 N46 1.293(4) . ?
C45 O49 1.346(3) . ?
N46 C47 1.380(3) . ?
C47 N48 1.297(4) . ?
C47 C50 1.472(4) . ?
N48 O49 1.404(4) . ?
C50 C51 1.380(4) . ?
C50 C55 1.384(4) . ?
C51 C52 1.388(5) . ?
C51 H51 0.9300 . ?
C52 C53 1.366(5) . ?
C52 H52 0.9300 . ?
C53 C54 1.363(5) . ?
C53 N56 1.485(5) . ?
C54 C55 1.381(5) . ?
C54 H54 0.9300 . ?
C55 H55 0.9300 . ?
N56 O58 1.192(6) . ?
N56 O57 1.198(6) . ?
C59 C60 1.493(5) . ?
C59 H59A 0.9600 . ?
C59 H59B 0.9600 . ?
C59 H59C 0.9600 . ?
C60 N61 1.457(3) . ?
C60 H60A 0.9700 . ?
C60 H60B 0.9700 . ?
N61 C69 1.349(3) . ?
N61 C62 1.407(3) . ?
C62 C67 1.382(3) . ?
C62 C63 1.386(3) . ?
C63 C64 1.386(4) . ?
C63 H63 0.9300 . ?
C64 C65 1.375(5) . ?
C64 H64 0.9300 . ?
C65 C66 1.395(4) . ?
C65 H65 0.9300 . ?
C66 C67 1.375(4) . ?
C66 H66 0.9300 . ?
C67 C68 1.514(3) . ?
C68 O71 1.412(3) . ?
C68 C73 1.516(4) . ?
C68 C69 1.548(3) . ?
C69 O70 1.223(3) . ?
O71 H71 0.95(5) . ?
C72 C73 1.321(4) . ?
C72 H72A 0.9300 . ?
C72 H72B 0.9300 . ?
C73 C74 1.459(4) . ?
C74 N75 1.300(4) . ?
C74 O78 1.343(3) . ?
N75 C76 1.374(3) . ?
C76 N77 1.301(4) . ?
C76 C79 1.471(5) . ?
N77 O78 1.399(4) . ?
C79 C80 1.381(5) . ?
C79 C84 1.387(5) . ?
C80 C81 1.385(5) . ?
C80 H80 0.9300 . ?
C81 C82 1.362(7) . ?
C81 H81 0.9300 . ?
C82 C83 1.346(8) . ?
C82 N85A 1.439(9) . ?
C82 N85B 1.65(2) . ?
C83 C84 1.379(8) . ?
C83 H83 0.9300 . ?
C84 H84 0.9300 . ?
N85A O87A 1.225(16) . ?
N85A O86A 1.265(12) . ?
N85B O87B 1.11(2) . ?
N85B O86B 1.22(3) . ?
C88 C89 1.507(4) . ?
C88 H88A 0.9600 . ?
C88 H88B 0.9600 . ?
C88 H88C 0.9600 . ?
C89 N90 1.456(4) . ?
C89 H89A 0.9700 . ?
C89 H89B 0.9700 . ?
N90 C98 1.350(3) . ?
N90 C91 1.403(4) . ?
C91 C92 1.377(4) . ?
C91 C96 1.384(4) . ?
C92 C93 1.380(8) . ?
C92 H92 0.9300 . ?
C93 C94 1.365(9) . ?
C93 H93 0.9300 . ?
C94 C95 1.397(6) . ?
C94 H94 0.9300 . ?
C95 C96 1.360(5) . ?
C95 H95 0.9300 . ?
C96 C97 1.507(3) . ?
C97 O100 1.417(3) . ?
C97 C102 1.517(4) . ?
C97 C98 1.550(4) . ?
C98 O99 1.214(3) . ?
O100 H100 0.79(4) . ?
C101 C102 1.319(4) . ?
C101 H10A 0.9300 . ?
C101 H10B 0.9300 . ?
C102 C103 1.469(4) . ?
C103 N104 1.287(3) . ?
C103 O107 1.342(3) . ?
N104 C105 1.379(3) . ?
C105 N106 1.293(4) . ?
C105 C108 1.475(4) . ?
N106 O107 1.409(4) . ?
C108 C109 1.386(4) . ?
C108 C113 1.393(4) . ?
C109 C110 1.379(4) . ?
C109 H109 0.9300 . ?
C110 C111 1.378(4) . ?
C110 H110 0.9300 . ?
C111 C112 1.373(4) . ?
C111 N114 1.474(3) . ?
C112 C113 1.377(4) . ?
C112 H112 0.9300 . ?
C113 H113 0.9300 . ?
N114 O116 1.217(4) . ?
N114 O115 1.218(3) . ?

loop_
_geom_hbond_atom_site_label_D
_geom_hbond_atom_site_label_H
_geom_hbond_atom_site_label_A
_geom_hbond_distance_DH
_geom_hbond_distance_HA
_geom_hbond_distance_DA
_geom_hbond_angle_DHA
_geom_hbond_site_symmetry_A
_geom_hbond_publ_flag
C2 H2A O28 0.97 2.43 3.379(4) 167.4 2_546 yes
C89 H89A O86A^a 0.97 2.41 3.300(9) 152.3 2_757 yes
O13 H13 O41 0.83(5) 2.05(5) 2.836(3) 158(4) . yes
O42 H42 O12 0.88(4) 2.08(4) 2.841(3) 144(3) . yes
O71 H71 O99 0.95(5) 1.90(5) 2.777(3) 152(4) . yes
O100 H100 O70 0.79(4) 2.01(4) 2.756(3) 156(4) . yes

loop_
_geom_torsion_atom_site_label_1
_geom_torsion_atom_site_label_2
_geom_torsion_atom_site_label_3
_geom_torsion_atom_site_label_4
_geom_torsion
_geom_torsion_site_symmetry_1
_geom_torsion_site_symmetry_2
_geom_torsion_site_symmetry_3
_geom_torsion_site_symmetry_4
_geom_torsion_publ_flag
C1 C2 N3 C11 96.2(3) . . . . ?
C1 C2 N3 C4 -80.1(3) . . . . ?
C11 N3 C4 C5 180.0(2) . . . . ?
C2 N3 C4 C5 -3.4(4) . . . . ?
C11 N3 C4 C9 1.9(3) . . . . ?
C2 N3 C4 C9 178.5(2) . . . . ?
C9 C4 C5 C6 0.1(4) . . . . ?
N3 C4 C5 C6 -177.8(2) . . . . ?
C4 C5 C6 C7 -0.2(4) . . . . ?
C5 C6 C7 C8 -0.1(5) . . . . ?
C6 C7 C8 C9 0.6(4) . . . . ?
C7 C8 C9 C4 -0.7(4) . . . . ?
C7 C8 C9 C10 175.9(2) . . . . ?
C5 C4 C9 C8 0.4(4) . . . . ?
N3 C4 C9 C8 178.6(2) . . . . ?
C5 C4 C9 C10 -176.9(2) . . . . ?
N3 C4 C9 C10 1.3(3) . . . . ?
C8 C9 C10 O13 -67.4(3) . . . . ?
C4 C9 C10 O13 109.6(2) . . . . ?
C8 C9 C10 C15 58.9(3) . . . . ?
C4 C9 C10 C15 -124.2(2) . . . . ?
C8 C9 C10 C11 179.6(2) . . . . ?
C4 C9 C10 C11 -3.5(2) . . . . ?
C4 N3 C11 O12 179.2(2) . . . . ?
C2 N3 C11 O12 2.5(4) . . . . ?
C4 N3 C11 C10 -4.2(2) . . . . ?
C2 N3 C11 C10 179.1(2) . . . . ?
O13 C10 C11 O12 68.0(3) . . . . ?
C9 C10 C11 O12 -178.7(2) . . . . ?
C15 C10 C11 O12 -54.8(3) . . . . ?
O13 C10 C11 N3 -108.7(2) . . . . ?
C9 C10 C11 N3 4.6(2) . . . . ?
C15 C10 C11 N3 128.5(2) . . . . ?
O13 C10 C15 C14 3.9(4) . . . . ?
C9 C10 C15 C14 -120.4(3) . . . . ?
C11 C10 C15 C14 124.3(3) . . . . ?
O13 C10 C15 C16 -173.9(2) . . . . ?
C9 C10 C15 C16 61.9(3) . . . . ?
C11 C10 C15 C16 -53.5(3) . . . . ?
C14 C15 C16 N17 178.6(3) . . . . ?
C10 C15 C16 N17 -3.5(4) . . . . ?
C14 C15 C16 O20 -2.6(4) . . . . ?
C10 C15 C16 O20 175.2(2) . . . . ?
O20 C16 N17 C18 0.3(3) . . . . ?
C15 C16 N17 C18 179.1(3) . . . . ?
C16 N17 C18 N19 -0.2(3) . . . . ?
C16 N17 C18 C21 179.6(2) . . . . ?
N17 C18 N19 O20 0.0(4) . . . . ?
C21 C18 N19 O20 -179.8(2) . . . . ?
N17 C16 O20 N19 -0.4(3) . . . . ?
C15 C16 O20 N19 -179.3(2) . . . . ?
C18 N19 O20 C16 0.2(4) . . . . ?
N19 C18 C21 C22 179.6(3) . . . . ?
N17 C18 C21 C22 -0.2(4) . . . . ?
N19 C18 C21 C26 1.3(4) . . . . ?
N17 C18 C21 C26 -178.5(3) . . . . ?
C26 C21 C22 C23 0.2(4) . . . . ?
C18 C21 C22 C23 -178.1(2) . . . . ?
C21 C22 C23 C24 -0.5(4) . . . . ?
C22 C23 C24 C25 -0.4(4) . . . . ?
C22 C23 C24 N27 177.3(3) . . . . ?
C23 C24 C25 C26 1.8(5) . . . . ?
N27 C24 C25 C26 -176.0(3) . . . . ?
C24 C25 C26 C21 -2.1(5) . . . . ?
C22 C21 C26 C25 1.2(5) . . . . ?
C18 C21 C26 C25 179.5(3) . . . . ?
C25 C24 N27 O29 169.1(3) . . . . ?
C23 C24 N27 O29 -8.7(4) . . . . ?
C25 C24 N27 O28 -10.9(4) . . . . ?
C23 C24 N27 O28 171.2(3) . . . . ?
C30 C31 N32 C40 97.7(3) . . . . ?
C30 C31 N32 C33 -84.4(4) . . . . ?
C40 N32 C33 C38 1.1(3) . . . . ?
C31 N32 C33 C38 -177.0(2) . . . . ?
C40 N32 C33 C34 179.1(3) . . . . ?
C31 N32 C33 C34 0.9(4) . . . . ?
C38 C33 C34 C35 0.3(4) . . . . ?
N32 C33 C34 C35 -177.4(3) . . . . ?
C33 C34 C35 C36 0.2(5) . . . . ?
C34 C35 C36 C37 -0.3(5) . . . . ?
C35 C36 C37 C38 -0.1(5) . . . . ?
C34 C33 C38 C37 -0.8(4) . . . . ?
N32 C33 C38 C37 177.3(2) . . . . ?
C34 C33 C38 C39 -178.1(2) . . . . ?
N32 C33 C38 C39 0.0(3) . . . . ?
C36 C37 C38 C33 0.7(4) . . . . ?
C36 C37 C38 C39 177.4(3) . . . . ?
C33 C38 C39 O42 113.4(2) . . . . ?
C37 C38 C39 O42 -63.6(3) . . . . ?
C33 C38 C39 C44 -121.7(2) . . . . ?
C37 C38 C39 C44 61.3(4) . . . . ?
C33 C38 C39 C40 -0.9(3) . . . . ?
C37 C38 C39 C40 -177.9(3) . . . . ?
C33 N32 C40 O41 -176.8(3) . . . . ?
C31 N32 C40 O41 1.3(4) . . . . ?
C33 N32 C40 C39 -1.7(3) . . . . ?
C31 N32 C40 C39 176.5(2) . . . . ?
O42 C39 C40 O41 62.6(3) . . . . ?
C38 C39 C40 O41 176.7(3) . . . . ?
C44 C39 C40 O41 -62.0(3) . . . . ?
O42 C39 C40 N32 -112.6(2) . . . . ?
C38 C39 C40 N32 1.6(3) . . . . ?
C44 C39 C40 N32 122.8(2) . . . . ?
O42 C39 C44 C43 1.7(4) . . . . ?
C38 C39 C44 C43 -121.3(3) . . . . ?
C40 C39 C44 C43 124.6(3) . . . . ?
O42 C39 C44 C45 -179.5(2) . . . . ?
C38 C39 C44 C45 57.5(3) . . . . ?
C40 C39 C44 C45 -56.7(3) . . . . ?
C43 C44 C45 N46 -176.9(3) . . . . ?
C39 C44 C45 N46 4.4(4) . . . . ?
C43 C44 C45 O49 5.0(4) . . . . ?
C39 C44 C45 O49 -173.7(2) . . . . ?
O49 C45 N46 C47 0.8(3) . . . . ?
C44 C45 N46 C47 -177.4(3) . . . . ?
C45 N46 C47 N48 -0.4(3) . . . . ?
C45 N46 C47 C50 178.5(3) . . . . ?
N46 C47 N48 O49 -0.1(4) . . . . ?
C50 C47 N48 O49 -179.0(2) . . . . ?
N46 C45 O49 N48 -0.8(3) . . . . ?
C44 C45 O49 N48 177.6(3) . . . . ?
C47 N48 O49 C45 0.5(3) . . . . ?
N48 C47 C50 C51 -163.3(3) . . . . ?
N46 C47 C50 C51 18.0(4) . . . . ?
N48 C47 C50 C55 18.5(4) . . . . ?
N46 C47 C50 C55 -160.3(3) . . . . ?
C55 C50 C51 C52 -1.7(5) . . . . ?
C47 C50 C51 C52 -180.0(3) . . . . ?
C50 C51 C52 C53 0.2(6) . . . . ?
C51 C52 C53 C54 1.5(6) . . . . ?
C51 C52 C53 N56 -178.5(3) . . . . ?
C52 C53 C54 C55 -1.7(5) . . . . ?
N56 C53 C54 C55 178.3(3) . . . . ?
C53 C54 C55 C50 0.2(5) . . . . ?
C51 C50 C55 C54 1.5(4) . . . . ?
C47 C50 C55 C54 179.8(3) . . . . ?
C54 C53 N56 O58 -164.1(4) . . . . ?
C52 C53 N56 O58 16.0(6) . . . . ?
C54 C53 N56 O57 12.7(6) . . . . ?
C52 C53 N56 O57 -167.3(5) . . . . ?
C59 C60 N61 C69 98.9(3) . . . . ?
C59 C60 N61 C62 -78.8(3) . . . . ?
C69 N61 C62 C67 2.9(3) . . . . ?
C60 N61 C62 C67 -179.2(2) . . . . ?
C69 N61 C62 C63 -176.5(2) . . . . ?
C60 N61 C62 C63 1.4(4) . . . . ?
C67 C62 C63 C64 0.4(3) . . . . ?
N61 C62 C63 C64 179.8(2) . . . . ?
C62 C63 C64 C65 -0.3(4) . . . . ?
C63 C64 C65 C66 -0.4(4) . . . . ?
C64 C65 C66 C67 1.0(4) . . . . ?
C65 C66 C67 C62 -0.8(4) . . . . ?
C65 C66 C67 C68 179.1(3) . . . . ?
C63 C62 C67 C66 0.1(3) . . . . ?
N61 C62 C67 C66 -179.3(2) . . . . ?
C63 C62 C67 C68 -179.8(2) . . . . ?
N61 C62 C67 C68 0.7(3) . . . . ?
C66 C67 C68 O71 -69.4(3) . . . . ?
C62 C67 C68 O71 110.5(2) . . . . ?
C66 C67 C68 C73 55.8(3) . . . . ?
C62 C67 C68 C73 -124.3(2) . . . . ?
C66 C67 C68 C69 176.6(2) . . . . ?
C62 C67 C68 C69 -3.4(2) . . . . ?
C62 N61 C69 O70 177.5(2) . . . . ?
C60 N61 C69 O70 -0.5(4) . . . . ?
C62 N61 C69 C68 -5.1(2) . . . . ?
C60 N61 C69 C68 176.9(2) . . . . ?
O71 C68 C69 O70 68.7(3) . . . . ?
C67 C68 C69 O70 -177.5(2) . . . . ?
C73 C68 C69 O70 -55.2(3) . . . . ?
O71 C68 C69 N61 -108.6(2) . . . . ?
C67 C68 C69 N61 5.2(2) . . . . ?
C73 C68 C69 N61 127.5(2) . . . . ?
O71 C68 C73 C72 -0.8(4) . . . . ?
C67 C68 C73 C72 -124.2(3) . . . . ?
C69 C68 C73 C72 121.3(3) . . . . ?
O71 C68 C73 C74 177.7(2) . . . . ?
C67 C68 C73 C74 54.3(3) . . . . ?
C69 C68 C73 C74 -60.2(3) . . . . ?
C72 C73 C74 N75 -179.0(3) . . . . ?
C68 C73 C74 N75 2.5(4) . . . . ?
C72 C73 C74 O78 2.2(4) . . . . ?
C68 C73 C74 O78 -176.4(2) . . . . ?
O78 C74 N75 C76 2.0(3) . . . . ?
C73 C74 N75 C76 -176.9(3) . . . . ?
C74 N75 C76 N77 -1.7(3) . . . . ?
C74 N75 C76 C79 177.1(3) . . . . ?
N75 C76 N77 O78 0.7(3) . . . . ?
C79 C76 N77 O78 -178.1(3) . . . . ?
N75 C74 O78 N77 -1.6(3) . . . . ?
C73 C74 O78 N77 177.4(2) . . . . ?
C76 N77 O78 C74 0.5(3) . . . . ?
N77 C76 C79 C80 -171.8(3) . . . . ?
N75 C76 C79 C80 9.4(4) . . . . ?
N77 C76 C79 C84 9.3(5) . . . . ?
N75 C76 C79 C84 -169.4(3) . . . . ?
C84 C79 C80 C81 0.8(5) . . . . ?
C76 C79 C80 C81 -178.1(3) . . . . ?
C79 C80 C81 C82 0.8(5) . . . . ?
C80 C81 C82 C83 -2.4(6) . . . . ?
C80 C81 C82 N85A 174.6(5) . . . . ?
C80 C81 C82 N85B -176.8(8) . . . . ?
C81 C82 C83 C84 2.5(8) . . . . ?
N85A C82 C83 C84 -174.8(5) . . . . ?
N85B C82 C83 C84 174.5(11) . . . . ?
C82 C83 C84 C79 -0.8(7) . . . . ?
C80 C79 C84 C83 -0.8(6) . . . . ?
C76 C79 C84 C83 178.1(4) . . . . ?
C83 C82 N85A O87A -169.4(8) . . . . ?
C81 C82 N85A O87A 13.4(10) . . . . ?
C83 C82 N85A O86A 9.6(9) . . . . ?
C81 C82 N85A O86A -167.7(6) . . . . ?
C83 C82 N85B O87B -142(2) . . . . ?
C81 C82 N85B O87B 31(3) . . . . ?
C83 C82 N85B O86B 31(2) . . . . ?
C81 C82 N85B O86B -155.6(14) . . . . ?
C88 C89 N90 C98 100.8(3) . . . . ?
C88 C89 N90 C91 -77.5(4) . . . . ?
C98 N90 C91 C92 177.7(3) . . . . ?
C89 N90 C91 C92 -3.8(5) . . . . ?
C98 N90 C91 C96 0.6(3) . . . . ?
C89 N90 C91 C96 179.1(2) . . . . ?
C96 C91 C92 C93 0.7(6) . . . . ?
N90 C91 C92 C93 -176.0(4) . . . . ?
C91 C92 C93 C94 0.3(9) . . . . ?
C92 C93 C94 C95 -1.1(10) . . . . ?
C93 C94 C95 C96 0.9(9) . . . . ?
C94 C95 C96 C91 0.1(6) . . . . ?
C94 C95 C96 C97 174.6(4) . . . . ?
C92 C91 C96 C95 -0.9(5) . . . . ?
N90 C91 C96 C95 176.3(3) . . . . ?
C92 C91 C96 C97 -176.6(3) . . . . ?
N90 C91 C96 C97 0.6(3) . . . . ?
C95 C96 C97 O100 -61.9(4) . . . . ?
C91 C96 C97 O100 113.1(2) . . . . ?
C95 C96 C97 C102 62.6(4) . . . . ?
C91 C96 C97 C102 -122.4(3) . . . . ?
C95 C96 C97 C98 -176.5(4) . . . . ?
C91 C96 C97 C98 -1.4(3) . . . . ?
C91 N90 C98 O99 -178.3(3) . . . . ?
C89 N90 C98 O99 3.2(4) . . . . ?
C91 N90 C98 C97 -1.6(3) . . . . ?
C89 N90 C98 C97 180.0(2) . . . . ?
O100 C97 C98 O99 64.6(3) . . . . ?
C96 C97 C98 O99 178.6(3) . . . . ?
C102 C97 C98 O99 -58.7(3) . . . . ?
O100 C97 C98 N90 -112.2(2) . . . . ?
C96 C97 C98 N90 1.8(2) . . . . ?
C102 C97 C98 N90 124.5(2) . . . . ?
O100 C97 C102 C101 11.7(4) . . . . ?
C96 C97 C102 C101 -111.3(3) . . . . ?
C98 C97 C102 C101 133.8(3) . . . . ?
O100 C97 C102 C103 -169.3(2) . . . . ?
C96 C97 C102 C103 67.7(3) . . . . ?
C98 C97 C102 C103 -47.2(3) . . . . ?
C101 C102 C103 N104 163.2(3) . . . . ?
C97 C102 C103 N104 -15.8(4) . . . . ?
C101 C102 C103 O107 -15.7(4) . . . . ?
C97 C102 C103 O107 165.3(2) . . . . ?
O107 C103 N104 C105 1.3(3) . . . . ?
C102 C103 N104 C105 -177.6(3) . . . . ?
C103 N104 C105 N106 -1.1(3) . . . . ?
C103 N104 C105 C108 177.2(3) . . . . ?
N104 C105 N106 O107 0.4(4) . . . . ?
C108 C105 N106 O107 -177.9(3) . . . . ?
N104 C103 O107 N106 -1.1(4) . . . . ?
C102 C103 O107 N106 177.9(3) . . . . ?
C105 N106 O107 C103 0.4(4) . . . . ?
N106 C105 C108 C109 179.0(3) . . . . ?
N104 C105 C108 C109 0.9(4) . . . . ?
N106 C105 C108 C113 1.5(5) . . . . ?
N104 C105 C108 C113 -176.6(3) . . . . ?
C113 C108 C109 C110 0.2(4) . . . . ?
C105 C108 C109 C110 -177.4(3) . . . . ?
C108 C109 C110 C111 -1.0(4) . . . . ?
C109 C110 C111 C112 0.6(4) . . . . ?
C109 C110 C111 N114 -179.8(3) . . . . ?
C110 C111 C112 C113 0.6(5) . . . . ?
N114 C111 C112 C113 -178.9(3) . . . . ?
C111 C112 C113 C108 -1.5(5) . . . . ?
C109 C108 C113 C112 1.1(5) . . . . ?
C105 C108 C113 C112 178.6(3) . . . . ?
C112 C111 N114 O116 155.2(3) . . . . ?
C110 C111 N114 O116 -24.3(4) . . . . ?
C112 C111 N114 O115 -23.4(4) . . . . ?
C110 C111 N114 O115 157.1(3) . . . . ?
